data_4307544
loop_
_publ_author_name
'Richard D. Adams'
'Erin M. Boswell'
'Burjor Captain'
'Mitul A. Patel'

_publ_section_title
;
Multiple Additions of Phenylgermanium Ligands to Tetraruthenium and
Tetraosmium Carbonyl Cluster Complexes
;
_journal_name_full 'Inorganic Chemistry'
_journal_page_first 533
_journal_page_last 540
_journal_paper_doi 10.1021/ic062039w
_journal_volume 46
_journal_year 2007
_chemical_formula_sum 'C76 H70 Ge6 O10 Ru4'
_chemical_formula_weight 1983.14
_chemical_name_systematic
; 
 ? 
;
_space_group_IT_number 20
_symmetry_cell_setting orthorhombic
_symmetry_space_group_name_Hall 'C 2c 2'
_symmetry_space_group_name_H-M 'C 2 2 21'
_atom_sites_solution_hydrogens geom
_atom_sites_solution_primary direct
_atom_sites_solution_secondary difmap
_audit_creation_method SHELXL-97
_cell_angle_alpha 90.00
_cell_angle_beta 90.00
_cell_angle_gamma 90.00
_cell_formula_units_Z 4
_cell_length_a 11.7557(7)
_cell_length_b 25.4240(16)
_cell_length_c 24.7493(16)
_cell_measurement_reflns_used 6724
_cell_measurement_temperature 100(2)
_cell_measurement_theta_max 28.24
_cell_measurement_theta_min 2.30
_cell_volume 7397.0(8)
_computing_cell_refinement 'Bruker SMART'
_computing_data_collection 'Bruker SMART'
_computing_data_reduction 'Bruker SAINT'
_computing_molecular_graphics 'Bruker SHELXTL'
_computing_publication_material 'Bruker SHELXTL'
_computing_structure_refinement 'SHELXL-97 (Sheldrick, 1997)'
_computing_structure_solution 'SHELXS-97 (Sheldrick, 1990)'
_diffrn_ambient_temperature 100(2)
_diffrn_measured_fraction_theta_full 1.000
_diffrn_measured_fraction_theta_max 1.000
_diffrn_measurement_device_type 'CCD area detector'
_diffrn_measurement_method 'phi and omega scans'
_diffrn_radiation_monochromator graphite
_diffrn_radiation_source 'fine-focus sealed tube'
_diffrn_radiation_type MoK\a
_diffrn_radiation_wavelength 0.71073
_diffrn_reflns_av_R_equivalents 0.0351
_diffrn_reflns_av_sigmaI/netI 0.0346
_diffrn_reflns_limit_h_max 15
_diffrn_reflns_limit_h_min -15
_diffrn_reflns_limit_k_max 33
_diffrn_reflns_limit_k_min -33
_diffrn_reflns_limit_l_max 32
_diffrn_reflns_limit_l_min -32
_diffrn_reflns_number 39402
_diffrn_reflns_theta_full 28.31
_diffrn_reflns_theta_max 28.31
_diffrn_reflns_theta_min 1.60
_diffrn_standards_decay_% <1
_exptl_absorpt_coefficient_mu 3.249
_exptl_absorpt_correction_T_max 1.000
_exptl_absorpt_correction_T_min 0.822
_exptl_absorpt_correction_type multi-scan
_exptl_absorpt_process_details '(SADABS, Bruker, 1997)'
_exptl_crystal_colour dark
_exptl_crystal_density_diffrn 1.781
_exptl_crystal_density_method 'not measured'
_exptl_crystal_description Hexagon
_exptl_crystal_F_000 3896
_exptl_crystal_size_max 0.20
_exptl_crystal_size_mid 0.20
_exptl_crystal_size_min 0.08
_refine_diff_density_max 1.743
_refine_diff_density_min -0.479
_refine_diff_density_rms 0.110
_refine_ls_abs_structure_details 'Flack H D (1983), Acta Cryst. A39, 876-881'
_refine_ls_abs_structure_Flack -0.002(6)
_refine_ls_extinction_method none
_refine_ls_goodness_of_fit_ref 1.025
_refine_ls_hydrogen_treatment constr
_refine_ls_matrix_type full
_refine_ls_number_parameters 438
_refine_ls_number_reflns 9198
_refine_ls_number_restraints 0
_refine_ls_restrained_S_all 1.025
_refine_ls_R_factor_all 0.0298
_refine_ls_R_factor_gt 0.0258
_refine_ls_shift/su_max 0.002
_refine_ls_shift/su_mean 0.000
_refine_ls_structure_factor_coef Fsqd
_refine_ls_weighting_details 'calc w=1/[\s^2^(Fo^2^)+(0.0320P)^2^+0.0000P] where P=(Fo^2^+2Fc^2^)/3'
_refine_ls_weighting_scheme calc
_refine_ls_wR_factor_gt 0.0579
_refine_ls_wR_factor_ref 0.0597
_reflns_number_gt 8513
_reflns_number_total 9198
_reflns_threshold_expression >2sigma(I)
_cod_data_source_file ic062039wsi20061024_100643_3.cif
_cod_data_source_block Compound13
_cod_depositor_comments
;
The following automatic conversions were performed:
'_symmetry_cell_setting' value 'Orthorhombic' changed to 'orthorhombic'
according to '/home/saulius/struct/CIF-dictionaries/cif_core.dic'
dictionary named 'cif_core.dic' version 2.4.1 from
2010-06-29.

'_exptl_absorpt_correction_type' value 'Multi-scan' changed
to 'multi-scan' according to
'/home/saulius/struct/CIF-dictionaries/cif_core.dic' dictionary named
'cif_core.dic' version 2.4.1 from 2010-06-29.

Automatic conversion script
Id: cif_fix_enum 1527 2010-12-29 10:47:43Z saulius 
;
_cod_database_code 4307544

loop_
_symmetry_equiv_pos_as_xyz
'x, y, z'
'-x, -y, z+1/2'
'-x, y, -z+1/2'
'x, -y, -z'
'x+1/2, y+1/2, z'
'-x+1/2, -y+1/2, z+1/2'
'-x+1/2, y+1/2, -z+1/2'
'x+1/2, -y+1/2, -z'

loop_
_atom_site_label
_atom_site_type_symbol
_atom_site_fract_x
_atom_site_fract_y
_atom_site_fract_z
_atom_site_U_iso_or_equiv
_atom_site_adp_type
_atom_site_occupancy
_atom_site_symmetry_multiplicity
_atom_site_calc_flag
_atom_site_refinement_flags
_atom_site_disorder_assembly
_atom_site_disorder_group
Ru1 Ru 0.962618(17) 0.250520(10) 0.668038(8) 0.01325(5) Uani 1 1 d . . .
Ru2 Ru 1.172607(17) 0.251100(10) 0.732764(8) 0.01371(5) Uani 1 1 d . . .
Ge1 Ge 1.0000 0.309787(18) 0.7500 0.01426(10) Uani 1 2 d S . .
Ge2 Ge 1.0000 0.190143(18) 0.7500 0.01420(10) Uani 1 2 d S . .
Ge3 Ge 0.75559(3) 0.233402(13) 0.674497(12) 0.01519(7) Uani 1 1 d . . .
Ge4 Ge 1.15875(3) 0.262679(12) 0.633113(12) 0.01482(7) Uani 1 1 d . . .
O11 O 0.9004(2) 0.34927(9) 0.60570(9) 0.0237(5) Uani 1 1 d . . .
O12 O 0.9333(2) 0.17712(11) 0.57196(10) 0.0284(6) Uani 1 1 d . . .
O21 O 1.3336(2) 0.34462(10) 0.73022(10) 0.0287(6) Uani 1 1 d . . .
O22 O 1.3407(2) 0.16370(11) 0.70616(10) 0.0310(6) Uani 1 1 d . . .
O1S O 0.1583(2) 1.00160(11) 0.58423(11) 0.0342(6) Uani 1 1 d . . .
C11 C 0.9245(3) 0.31177(13) 0.62793(13) 0.0189(7) Uani 1 1 d . . .
C12 C 0.9462(3) 0.20334(14) 0.60901(14) 0.0206(7) Uani 1 1 d . . .
C21 C 1.2736(3) 0.30915(13) 0.73093(14) 0.0202(7) Uani 1 1 d . . .
C22 C 1.2780(3) 0.19611(14) 0.71571(13) 0.0213(7) Uani 1 1 d . . .
C40 C 1.0000 0.38596(18) 0.7500 0.0182(10) Uani 1 2 d S . .
C41 C 1.0930(3) 0.41443(14) 0.76991(14) 0.0260(8) Uani 1 1 d . . .
H41 H 1.1569 0.3962 0.7842 0.031 Uiso 1 1 calc R . .
C42 C 1.0926(4) 0.46905(15) 0.76894(16) 0.0352(9) Uani 1 1 d . . .
H42 H 1.1573 0.4877 0.7816 0.042 Uiso 1 1 calc R . .
C43 C 1.0000 0.4966(2) 0.7500 0.0365(16) Uani 1 2 d S . .
H43 H 1.0000 0.5339 0.7500 0.044 Uiso 1 2 calc SR . .
C44 C 0.6528(2) 0.27956(12) 0.63384(12) 0.0164(6) Uani 1 1 d . . .
C45 C 0.5636(3) 0.30869(14) 0.65513(14) 0.0221(7) Uani 1 1 d . . .
H45 H 0.5496 0.3076 0.6929 0.026 Uiso 1 1 calc R . .
C46 C 0.4943(3) 0.33936(13) 0.62230(14) 0.0243(7) Uani 1 1 d . . .
H46 H 0.4348 0.3596 0.6378 0.029 Uiso 1 1 calc R . .
C47 C 0.5122(3) 0.34037(14) 0.56694(14) 0.0230(7) Uani 1 1 d . . .
H47 H 0.4647 0.3611 0.5443 0.028 Uiso 1 1 calc R . .
C48 C 0.5998(3) 0.31096(14) 0.54493(14) 0.0228(7) Uani 1 1 d . . .
H48 H 0.6124 0.3113 0.5070 0.027 Uiso 1 1 calc R . .
C49 C 0.6689(3) 0.28123(14) 0.57810(13) 0.0226(7) Uani 1 1 d . . .
H49 H 0.7289 0.2614 0.5625 0.027 Uiso 1 1 calc R . .
C50 C 0.6967(3) 0.16347(13) 0.65846(12) 0.0162(6) Uani 1 1 d . . .
C51 C 0.5849(3) 0.15668(13) 0.64217(13) 0.0204(7) Uani 1 1 d . . .
H51 H 0.5383 0.1867 0.6364 0.025 Uiso 1 1 calc R . .
C52 C 0.5396(3) 0.10671(14) 0.63407(14) 0.0256(7) Uani 1 1 d . . .
H52 H 0.4624 0.1028 0.6235 0.031 Uiso 1 1 calc R . .
C53 C 0.6070(3) 0.06275(14) 0.64139(14) 0.0247(7) Uani 1 1 d . . .
H53 H 0.5764 0.0286 0.6357 0.030 Uiso 1 1 calc R . .
C54 C 0.7201(3) 0.06881(14) 0.65727(15) 0.0273(8) Uani 1 1 d . . .
H54 H 0.7671 0.0388 0.6623 0.033 Uiso 1 1 calc R . .
C55 C 0.7631(3) 0.11842(13) 0.66565(13) 0.0235(7) Uani 1 1 d . . .
H55 H 0.8402 0.1222 0.6766 0.028 Uiso 1 1 calc R . .
C56 C 1.0000 0.11347(17) 0.7500 0.0151(9) Uani 1 2 d S . .
C57 C 1.0754(3) 0.08463(13) 0.71762(13) 0.0217(7) Uani 1 1 d . . .
H57 H 1.1280 0.1029 0.6953 0.026 Uiso 1 1 calc R . .
C58 C 1.0748(3) 0.03002(15) 0.71743(15) 0.0296(8) Uani 1 1 d . . .
H58 H 1.1262 0.0114 0.6948 0.036 Uiso 1 1 calc R . .
C59 C 1.0000 0.0025(2) 0.7500 0.0314(14) Uani 1 2 d S . .
H59 H 1.0000 -0.0349 0.7500 0.038 Uiso 1 2 calc SR . .
C60 C 1.2370(3) 0.20983(12) 0.58941(12) 0.0171(6) Uani 1 1 d . . .
C61 C 1.2040(3) 0.15700(13) 0.58919(13) 0.0198(7) Uani 1 1 d . . .
H61 H 1.1413 0.1462 0.6107 0.024 Uiso 1 1 calc R . .
C62 C 1.2610(3) 0.12004(13) 0.55813(13) 0.0239(7) Uani 1 1 d . . .
H62 H 1.2366 0.0844 0.5580 0.029 Uiso 1 1 calc R . .
C63 C 1.3539(3) 0.13525(14) 0.52728(14) 0.0256(8) Uani 1 1 d . . .
H63 H 1.3925 0.1102 0.5055 0.031 Uiso 1 1 calc R . .
C64 C 1.3905(3) 0.18701(15) 0.52826(14) 0.0240(7) Uani 1 1 d . . .
H64 H 1.4554 0.1971 0.5079 0.029 Uiso 1 1 calc R . .
C65 C 1.3327(3) 0.22431(13) 0.55887(12) 0.0201(7) Uani 1 1 d . . .
H65 H 1.3581 0.2598 0.5591 0.024 Uiso 1 1 calc R . .
C66 C 1.1815(3) 0.32938(13) 0.59458(13) 0.0174(7) Uani 1 1 d . . .
C67 C 1.1850(3) 0.32897(14) 0.53806(13) 0.0211(7) Uani 1 1 d . . .
H67 H 1.1812 0.2964 0.5193 0.025 Uiso 1 1 calc R . .
C68 C 1.1939(3) 0.37528(16) 0.50911(15) 0.0308(9) Uani 1 1 d . . .
H68 H 1.1957 0.3744 0.4708 0.037 Uiso 1 1 calc R . .
C69 C 1.2001(4) 0.42273(16) 0.53589(17) 0.0381(10) Uani 1 1 d . . .
H69 H 1.2077 0.4545 0.5160 0.046 Uiso 1 1 calc R . .
C70 C 1.1953(3) 0.42420(15) 0.59190(17) 0.0350(9) Uani 1 1 d . . .
H70 H 1.1994 0.4569 0.6103 0.042 Uiso 1 1 calc R . .
C71 C 1.1844(3) 0.37792(13) 0.62091(14) 0.0239(7) Uani 1 1 d . . .
H71 H 1.1789 0.3792 0.6592 0.029 Uiso 1 1 calc R . .
C1S C -0.0289(4) 1.03484(19) 0.57440(18) 0.0487(12) Uani 1 1 d . . .
H1S1 H -0.0199 1.0564 0.6070 0.073 Uiso 1 1 calc R . .
H1S2 H -0.1090 1.0250 0.5703 0.073 Uiso 1 1 calc R . .
H1S3 H -0.0044 1.0550 0.5428 0.073 Uiso 1 1 calc R . .
C2S C 0.0418(4) 0.98649(19) 0.57930(19) 0.0455(11) Uani 1 1 d . . .
H2S1 H 0.0182 0.9661 0.6115 0.055 Uiso 1 1 calc R . .
H2S2 H 0.0315 0.9641 0.5470 0.055 Uiso 1 1 calc R . .
C3S C 0.2341(4) 0.95799(15) 0.58752(18) 0.0383(10) Uani 1 1 d . . .
H3S1 H 0.2211 0.9336 0.5570 0.046 Uiso 1 1 calc R . .
H3S2 H 0.2221 0.9386 0.6217 0.046 Uiso 1 1 calc R . .
C4S C 0.3538(4) 0.97990(16) 0.58535(18) 0.0388(10) Uani 1 1 d . . .
H4S1 H 0.3665 0.9968 0.5503 0.058 Uiso 1 1 calc R . .
H4S2 H 0.4087 0.9512 0.5902 0.058 Uiso 1 1 calc R . .
H4S3 H 0.3638 1.0059 0.6142 0.058 Uiso 1 1 calc R . .

loop_
_atom_site_aniso_label
_atom_site_aniso_U_11
_atom_site_aniso_U_22
_atom_site_aniso_U_33
_atom_site_aniso_U_23
_atom_site_aniso_U_13
_atom_site_aniso_U_12
Ru1 0.01074(10) 0.01880(11) 0.01021(10) -0.00005(11) -0.00012(7) 0.00019(10)
Ru2 0.01027(10) 0.02043(11) 0.01042(9) -0.00031(10) 0.00036(7) -0.00032(11)
Ge1 0.0126(2) 0.0181(2) 0.0121(2) 0.000 -0.00036(19) 0.000
Ge2 0.0121(2) 0.0178(2) 0.0127(2) 0.000 0.00005(19) 0.000
Ge3 0.01147(14) 0.02195(16) 0.01215(14) 0.00002(12) -0.00090(12) -0.00004(12)
Ge4 0.01263(14) 0.02085(17) 0.01098(13) -0.00012(12) 0.00105(11) -0.00025(12)
O11 0.0234(13) 0.0279(13) 0.0200(12) 0.0053(10) -0.0012(10) 0.0003(10)
O12 0.0247(14) 0.0386(15) 0.0220(13) -0.0101(11) -0.0010(10) -0.0031(12)
O21 0.0254(14) 0.0358(15) 0.0248(13) 0.0047(11) -0.0050(12) -0.0110(12)
O22 0.0292(15) 0.0433(16) 0.0205(13) -0.0018(11) -0.0011(12) 0.0180(13)
O1S 0.0406(16) 0.0293(14) 0.0326(15) -0.0011(11) 0.0040(13) -0.0013(13)
C11 0.0171(16) 0.0287(18) 0.0108(15) -0.0021(13) -0.0005(12) -0.0035(13)
C12 0.0130(15) 0.0311(19) 0.0176(16) 0.0011(14) -0.0003(13) 0.0011(13)
C21 0.0172(17) 0.0305(18) 0.0128(15) 0.0009(13) 0.0010(13) 0.0004(14)
C22 0.0173(17) 0.0342(19) 0.0123(15) 0.0007(13) -0.0032(12) -0.0023(14)
C40 0.022(2) 0.020(2) 0.012(2) 0.000 0.005(2) 0.000
C41 0.029(2) 0.0281(19) 0.0205(17) -0.0004(14) 0.0022(15) -0.0023(15)
C42 0.050(3) 0.027(2) 0.029(2) -0.0069(16) 0.0065(19) -0.0125(18)
C43 0.065(5) 0.017(3) 0.027(3) 0.000 0.011(3) 0.000
C44 0.0114(14) 0.0216(15) 0.0163(14) 0.0012(12) -0.0014(12) -0.0018(11)
C45 0.0138(16) 0.037(2) 0.0158(16) -0.0027(14) 0.0004(12) 0.0023(14)
C46 0.0201(16) 0.0274(18) 0.0253(18) -0.0008(14) -0.0026(14) 0.0041(14)
C47 0.0179(16) 0.0246(18) 0.0266(17) 0.0048(14) -0.0071(14) -0.0012(14)
C48 0.0216(18) 0.0312(19) 0.0157(16) 0.0046(14) -0.0010(13) -0.0040(14)
C49 0.0169(16) 0.0311(19) 0.0197(16) -0.0026(13) 0.0021(13) 0.0000(14)
C50 0.0143(15) 0.0233(16) 0.0109(14) -0.0002(12) 0.0006(11) -0.0023(12)
C51 0.0159(15) 0.0243(17) 0.0212(16) 0.0021(14) -0.0012(13) 0.0013(13)
C52 0.0166(16) 0.0361(19) 0.0242(17) -0.0018(15) -0.0023(14) -0.0038(14)
C53 0.0236(18) 0.0254(18) 0.0252(18) -0.0044(14) -0.0029(14) -0.0064(14)
C54 0.0244(19) 0.0261(18) 0.0314(19) 0.0001(15) -0.0031(15) 0.0016(14)
C55 0.0189(17) 0.0277(17) 0.0240(17) -0.0018(14) -0.0053(14) -0.0009(14)
C56 0.011(2) 0.018(2) 0.017(2) 0.000 -0.0035(18) 0.000
C57 0.0219(17) 0.0260(18) 0.0172(16) 0.0016(13) -0.0006(13) 0.0009(14)
C58 0.032(2) 0.029(2) 0.0283(19) -0.0043(16) -0.0011(16) 0.0056(16)
C59 0.039(4) 0.022(3) 0.034(3) 0.000 -0.007(3) 0.000
C60 0.0157(15) 0.0243(16) 0.0113(13) 0.0003(12) -0.0029(12) 0.0010(13)
C61 0.0196(16) 0.0247(18) 0.0152(15) 0.0033(13) -0.0004(13) -0.0017(13)
C62 0.0256(18) 0.0225(17) 0.0237(17) -0.0003(13) -0.0068(15) 0.0039(14)
C63 0.0263(18) 0.0290(19) 0.0214(17) -0.0047(14) -0.0017(14) 0.0098(15)
C64 0.0176(16) 0.036(2) 0.0183(16) -0.0033(15) 0.0031(13) 0.0042(14)
C65 0.0172(15) 0.0262(18) 0.0169(15) -0.0009(13) -0.0015(12) 0.0006(14)
C66 0.0130(15) 0.0209(16) 0.0184(16) 0.0036(12) -0.0004(13) -0.0002(12)
C67 0.0191(16) 0.0286(18) 0.0154(15) -0.0001(13) 0.0003(13) 0.0016(14)
C68 0.031(2) 0.037(2) 0.0243(18) 0.0131(16) 0.0008(16) 0.0000(16)
C69 0.045(2) 0.027(2) 0.042(2) 0.0141(17) 0.000(2) -0.0006(18)
C70 0.036(2) 0.0232(19) 0.045(2) -0.0017(17) -0.0037(19) 0.0014(16)
C71 0.0213(17) 0.0273(18) 0.0230(17) -0.0003(14) -0.0037(14) 0.0003(14)
C1S 0.051(3) 0.057(3) 0.037(3) -0.004(2) -0.007(2) 0.001(2)
C2S 0.050(3) 0.045(3) 0.042(3) -0.010(2) -0.005(2) -0.011(2)
C3S 0.053(3) 0.0226(19) 0.040(2) -0.0044(16) 0.000(2) -0.0007(19)
C4S 0.044(2) 0.028(2) 0.045(2) 0.0055(18) 0.005(2) 0.0046(18)

loop_
_atom_type_symbol
_atom_type_description
_atom_type_scat_dispersion_real
_atom_type_scat_dispersion_imag
_atom_type_scat_source
C C 0.0033 0.0016 'International Tables Vol C Tables 4.2.6.8 and 6.1.1.4'
H H 0.0000 0.0000 'International Tables Vol C Tables 4.2.6.8 and 6.1.1.4'
O O 0.0106 0.0060 'International Tables Vol C Tables 4.2.6.8 and 6.1.1.4'
Ge Ge 0.1547 1.8001 'International Tables Vol C Tables 4.2.6.8 and 6.1.1.4'
Ru Ru -1.2594 0.8363 'International Tables Vol C Tables 4.2.6.8 and 6.1.1.4'

loop_
_geom_angle_atom_site_label_1
_geom_angle_atom_site_label_2
_geom_angle_atom_site_label_3
_geom_angle
_geom_angle_site_symmetry_1
_geom_angle_site_symmetry_3
_geom_angle_publ_flag
C12 Ru1 C11 95.27(15) . . ?
C12 Ru1 Ge3 80.74(10) . . ?
C11 Ru1 Ge3 86.91(10) . . ?
C12 Ru1 Ge4 84.55(10) . . ?
C11 Ru1 Ge4 86.27(10) . . ?
Ge3 Ru1 Ge4 163.139(14) . . ?
C12 Ru1 Ge1 175.11(10) . . ?
C11 Ru1 Ge1 88.40(10) . . ?
Ge3 Ru1 Ge1 102.738(11) . . ?
Ge4 Ru1 Ge1 92.470(10) . . ?
C12 Ru1 Ge2 104.24(10) . . ?
C11 Ru1 Ge2 159.70(10) . . ?
Ge3 Ru1 Ge2 90.692(10) . . ?
Ge4 Ru1 Ge2 100.929(11) . . ?
Ge1 Ru1 Ge2 72.465(13) . . ?
C12 Ru1 Ru2 126.40(10) . 3_756 ?
C11 Ru1 Ru2 107.83(10) . 3_756 ?
Ge3 Ru1 Ru2 54.044(9) . 3_756 ?
Ge4 Ru1 Ru2 142.814(12) . 3_756 ?
Ge1 Ru1 Ru2 54.990(8) . 3_756 ?
Ge2 Ru1 Ru2 55.664(8) . 3_756 ?
C12 Ru1 Ru2 120.45(10) . . ?
C11 Ru1 Ru2 118.55(10) . . ?
Ge3 Ru1 Ru2 142.166(12) . . ?
Ge4 Ru1 Ru2 53.816(10) . . ?
Ge1 Ru1 Ru2 54.747(8) . . ?
Ge2 Ru1 Ru2 55.420(8) . . ?
Ru2 Ru1 Ru2 89.941(9) 3_756 . ?
C21 Ru2 C22 99.09(14) . . ?
C21 Ru2 Ge3 87.15(10) . 3_756 ?
C22 Ru2 Ge3 81.47(10) . 3_756 ?
C21 Ru2 Ge4 85.71(10) . . ?
C22 Ru2 Ge4 84.85(10) . . ?
Ge3 Ru2 Ge4 163.373(14) 3_756 . ?
C21 Ru2 Ge1 92.67(10) . . ?
C22 Ru2 Ge1 167.71(10) . . ?
Ge3 Ru2 Ge1 102.779(11) 3_756 . ?
Ge4 Ru2 Ge1 92.546(10) . . ?
C21 Ru2 Ge2 164.03(10) . . ?
C22 Ru2 Ge2 96.12(10) . . ?
Ge3 Ru2 Ge2 90.325(11) 3_756 . ?
Ge4 Ru2 Ge2 100.533(10) . . ?
Ge1 Ru2 Ge2 72.514(13) . . ?
C21 Ru2 Ru1 111.37(10) . 3_756 ?
C22 Ru2 Ru1 122.21(10) . 3_756 ?
Ge3 Ru2 Ru1 53.759(10) 3_756 3_756 ?
Ge4 Ru2 Ru1 142.817(12) . 3_756 ?
Ge1 Ru2 Ru1 55.321(8) . 3_756 ?
Ge2 Ru2 Ru1 55.434(8) . 3_756 ?
C21 Ru2 Ru1 121.09(10) . . ?
C22 Ru2 Ru1 114.78(10) . . ?
Ge3 Ru2 Ru1 141.843(12) 3_756 . ?
Ge4 Ru2 Ru1 53.584(9) . . ?
Ge1 Ru2 Ru1 55.076(8) . . ?
Ge2 Ru2 Ru1 55.192(8) . . ?
Ru1 Ru2 Ru1 90.055(9) 3_756 . ?
C40 Ge1 Ru2 125.737(10) . 3_756 ?
C40 Ge1 Ru2 125.739(11) . . ?
Ru2 Ge1 Ru2 108.52(2) 3_756 . ?
C40 Ge1 Ru1 125.978(10) . 3_756 ?
Ru2 Ge1 Ru1 70.178(11) 3_756 3_756 ?
Ru2 Ge1 Ru1 69.685(11) . 3_756 ?
C40 Ge1 Ru1 125.979(10) . . ?
Ru2 Ge1 Ru1 69.687(11) 3_756 . ?
Ru2 Ge1 Ru1 70.177(11) . . ?
Ru1 Ge1 Ru1 108.04(2) 3_756 . ?
C56 Ge2 Ru1 126.489(10) . 3_756 ?
C56 Ge2 Ru1 126.486(10) . . ?
Ru1 Ge2 Ru1 107.03(2) 3_756 . ?
C56 Ge2 Ru2 126.775(10) . . ?
Ru1 Ge2 Ru2 68.902(11) 3_756 . ?
Ru1 Ge2 Ru2 69.388(11) . . ?
C56 Ge2 Ru2 126.776(10) . 3_756 ?
Ru1 Ge2 Ru2 69.385(11) 3_756 3_756 ?
Ru1 Ge2 Ru2 68.904(11) . 3_756 ?
Ru2 Ge2 Ru2 106.45(2) . 3_756 ?
C50 Ge3 C44 102.86(13) . . ?
C50 Ge3 Ru1 119.74(9) . . ?
C44 Ge3 Ru1 117.82(9) . . ?
C50 Ge3 Ru2 118.27(9) . 3_756 ?
C44 Ge3 Ru2 125.04(9) . 3_756 ?
Ru1 Ge3 Ru2 72.200(11) . 3_756 ?
C60 Ge4 C66 105.11(13) . . ?
C60 Ge4 Ru1 122.98(9) . . ?
C66 Ge4 Ru1 113.78(10) . . ?
C60 Ge4 Ru2 115.86(9) . . ?
C66 Ge4 Ru2 125.06(10) . . ?
Ru1 Ge4 Ru2 72.600(11) . . ?
C3S O1S C2S 113.3(3) . . ?
O11 C11 Ru1 177.4(3) . . ?
O12 C12 Ru1 176.2(3) . . ?
O21 C21 Ru2 179.1(3) . . ?
O22 C22 Ru2 179.3(3) . . ?
C41 C40 C41 117.8(5) 3_756 . ?
C41 C40 Ge1 121.1(2) 3_756 . ?
C41 C40 Ge1 121.1(2) . . ?
C42 C41 C40 120.5(4) . . ?
C43 C42 C41 121.1(4) . . ?
C42 C43 C42 118.9(5) . 3_756 ?
C45 C44 C49 117.5(3) . . ?
C45 C44 Ge3 126.1(2) . . ?
C49 C44 Ge3 116.3(2) . . ?
C44 C45 C46 121.4(3) . . ?
C47 C46 C45 120.0(3) . . ?
C48 C47 C46 119.4(3) . . ?
C49 C48 C47 120.0(3) . . ?
C48 C49 C44 121.7(3) . . ?
C51 C50 C55 117.7(3) . . ?
C51 C50 Ge3 120.7(2) . . ?
C55 C50 Ge3 121.5(2) . . ?
C50 C51 C52 121.2(3) . . ?
C53 C52 C51 120.0(3) . . ?
C52 C53 C54 119.6(3) . . ?
C55 C54 C53 119.7(3) . . ?
C54 C55 C50 121.8(3) . . ?
C57 C56 C57 116.9(4) 3_756 . ?
C57 C56 Ge2 121.5(2) 3_756 . ?
C57 C56 Ge2 121.5(2) . . ?
C58 C57 C56 121.5(3) . . ?
C59 C58 C57 120.5(4) . . ?
C58 C59 C58 119.2(5) . 3_756 ?
C61 C60 C65 118.2(3) . . ?
C61 C60 Ge4 122.1(2) . . ?
C65 C60 Ge4 119.6(2) . . ?
C62 C61 C60 121.3(3) . . ?
C61 C62 C63 119.8(3) . . ?
C64 C63 C62 120.0(3) . . ?
C63 C64 C65 120.4(3) . . ?
C64 C65 C60 120.4(3) . . ?
C71 C66 C67 118.2(3) . . ?
C71 C66 Ge4 122.7(3) . . ?
C67 C66 Ge4 118.9(3) . . ?
C68 C67 C66 120.9(3) . . ?
C69 C68 C67 120.0(4) . . ?
C68 C69 C70 120.1(4) . . ?
C71 C70 C69 119.9(4) . . ?
C70 C71 C66 120.8(3) . . ?
O1S C2S C1S 108.7(4) . . ?
O1S C3S C4S 107.1(3) . . ?

loop_
_geom_bond_atom_site_label_1
_geom_bond_atom_site_label_2
_geom_bond_distance
_geom_bond_site_symmetry_2
_geom_bond_publ_flag
Ru1 C12 1.900(3) . ?
Ru1 C11 1.900(3) . ?
Ru1 Ge3 2.4776(4) . ?
Ru1 Ge4 2.4817(4) . ?
Ru1 Ge1 2.5648(4) . ?
Ru1 Ge2 2.5815(4) . ?
Ru1 Ru2 2.9249(3) 3_756 ?
Ru1 Ru2 2.9428(3) . ?
Ru2 C21 1.894(3) . ?
Ru2 C22 1.915(4) . ?
Ru2 Ge3 2.4866(4) 3_756 ?
Ru2 Ge4 2.4891(4) . ?
Ru2 Ge1 2.5545(4) . ?
Ru2 Ge2 2.5886(4) . ?
Ru2 Ru1 2.9248(3) 3_756 ?
Ge1 C40 1.937(5) . ?
Ge1 Ru2 2.5545(4) 3_756 ?
Ge1 Ru1 2.5647(4) 3_756 ?
Ge2 C56 1.949(4) . ?
Ge2 Ru1 2.5815(4) 3_756 ?
Ge2 Ru2 2.5887(4) 3_756 ?
Ge3 C50 1.949(3) . ?
Ge3 C44 1.962(3) . ?
Ge3 Ru2 2.4866(4) 3_756 ?
Ge4 C60 1.955(3) . ?
Ge4 C66 1.964(3) . ?
O11 C11 1.137(4) . ?
O12 C12 1.144(4) . ?
O21 C21 1.145(4) . ?
O22 C22 1.131(4) . ?
O1S C3S 1.425(5) . ?
O1S C2S 1.427(5) . ?
C40 C41 1.401(4) 3_756 ?
C40 C41 1.401(4) . ?
C41 C42 1.389(5) . ?
C42 C43 1.376(5) . ?
C43 C42 1.376(5) 3_756 ?
C44 C45 1.388(4) . ?
C44 C49 1.393(4) . ?
C45 C46 1.390(5) . ?
C46 C47 1.386(5) . ?
C47 C48 1.384(5) . ?
C48 C49 1.380(5) . ?
C50 C51 1.386(4) . ?
C50 C55 1.398(5) . ?
C51 C52 1.392(5) . ?
C52 C53 1.382(5) . ?
C53 C54 1.395(5) . ?
C54 C55 1.375(5) . ?
C56 C57 1.402(4) 3_756 ?
C56 C57 1.402(4) . ?
C57 C58 1.389(5) . ?
C58 C59 1.383(5) . ?
C59 C58 1.383(5) 3_756 ?
C60 C61 1.398(5) . ?
C60 C65 1.404(4) . ?
C61 C62 1.387(5) . ?
C62 C63 1.388(5) . ?
C63 C64 1.384(5) . ?
C64 C65 1.391(5) . ?
C66 C71 1.396(5) . ?
C66 C67 1.399(4) . ?
C67 C68 1.382(5) . ?
C68 C69 1.378(6) . ?
C69 C70 1.388(6) . ?
C70 C71 1.384(5) . ?
C1S C2S 1.489(6) . ?
C3S C4S 1.514(6) . ?
